data_2018473
loop_
_publ_author_name
'De Candia, Ariel G.'
'Molnar, Matias'
'Slep, Leonardo D.'
'Baggio, Ricardo'

_publ_section_title
;
 Four Ni^II^ complexes with the new cyclam--methylimidazole ligand
 1-[(1-methyl-1<i>H</i>-imidazol-2-yl)methyl]-1,4,8,11-tetraazacyclotetradecane
;
_journal_coeditor_code FA3274
_journal_issue 5
_journal_name_full 'Acta Crystallographica Section C'
_journal_page_first m121
_journal_page_last m126
_journal_paper_doi 10.1107/S0108270112014904
_journal_volume 68
_journal_year 2012
_chemical_formula_iupac '[Ni (Cl O4) (C15 H30 N6)] Cl O4'
_chemical_formula_moiety 'C15 H30 Cl N6  Ni O4 +, Cl O4 -'
_chemical_formula_sum 'C15 H30 Cl2 N6 Ni O8'
_chemical_formula_weight 552.06
_chemical_name_systematic
;
<i>trans</i>-{1-[(1-methyl-1<i>H</i>-imidazol-2-yl)methyl]-1,4,8,11-
tetraazacyclotetradecane}(perchlorato)nickel(II) perchlorate
;
_space_group_IT_number 14
_symmetry_cell_setting monoclinic
_symmetry_space_group_name_Hall '-P 2ybc'
_symmetry_space_group_name_H-M 'P 1 21/c 1'
_atom_sites_solution_hydrogens geom
_atom_sites_solution_primary direct
_atom_sites_solution_secondary difmap
_audit_creation_method SHELXL97
_cell_angle_alpha 90.00
_cell_angle_beta 92.849(5)
_cell_angle_gamma 90.00
_cell_formula_units_Z 4
_cell_length_a 16.665(5)
_cell_length_b 9.696(5)
_cell_length_c 13.936(5)
_cell_measurement_reflns_used 3890
_cell_measurement_temperature 294(2)
_cell_measurement_theta_max 25.67
_cell_measurement_theta_min 3.67
_cell_volume 2249.0(16)
_computing_cell_refinement 'CrysAlis PRO (Oxford Diffraction, 2009)'
_computing_data_collection 'CrysAlis PRO (Oxford Diffraction, 2009)'
_computing_data_reduction 'CrysAlis PRO (Oxford Diffraction, 2009)'
_computing_molecular_graphics 'SHELXTL (Sheldrick, 2008)'
_computing_publication_material
;
SHELXL97 (Sheldrick, 2008) and PLATON (Spek, 2009)
;
_computing_structure_refinement 'SHELXL97 (Sheldrick, 2008)'
_computing_structure_solution 'SHELXS97 (Sheldrick, 2008)'
_diffrn_ambient_temperature 294(2)
_diffrn_measured_fraction_theta_full 0.998
_diffrn_measured_fraction_theta_max 0.998
_diffrn_measurement_device_type 'Oxford Gemini CCD S Ultra'
_diffrn_measurement_method '\w scans, thick slices'
_diffrn_radiation_monochromator graphite
_diffrn_radiation_source 'fine-focus sealed tube'
_diffrn_radiation_type MoK\a
_diffrn_radiation_wavelength 0.71069
_diffrn_reflns_av_R_equivalents 0.0508
_diffrn_reflns_av_sigmaI/netI 0.0522
_diffrn_reflns_limit_h_max 20
_diffrn_reflns_limit_h_min -20
_diffrn_reflns_limit_k_max 11
_diffrn_reflns_limit_k_min -11
_diffrn_reflns_limit_l_max 17
_diffrn_reflns_limit_l_min -17
_diffrn_reflns_number 23451
_diffrn_reflns_theta_full 26.00
_diffrn_reflns_theta_max 26.00
_diffrn_reflns_theta_min 3.59
_exptl_absorpt_coefficient_mu 1.155
_exptl_absorpt_correction_T_max 0.99
_exptl_absorpt_correction_T_min 0.98
_exptl_absorpt_correction_type multi-scan
_exptl_absorpt_process_details '(CrysAlis PRO; Oxford Diffraction, 2009)'
_exptl_crystal_colour 'light pink'
_exptl_crystal_density_diffrn 1.630
_exptl_crystal_density_method 'not measured'
_exptl_crystal_description prism
_exptl_crystal_F_000 1152
_exptl_crystal_size_max 0.12
_exptl_crystal_size_mid 0.12
_exptl_crystal_size_min 0.10
_refine_diff_density_max 0.918
_refine_diff_density_min -0.260
_refine_ls_extinction_method none
_refine_ls_goodness_of_fit_ref 0.899
_refine_ls_hydrogen_treatment constr
_refine_ls_matrix_type full
_refine_ls_number_parameters 356
_refine_ls_number_reflns 4403
_refine_ls_number_restraints 732
_refine_ls_restrained_S_all 1.111
_refine_ls_R_factor_all 0.0646
_refine_ls_R_factor_gt 0.0373
_refine_ls_shift/su_max 0.000
_refine_ls_shift/su_mean 0.000
_refine_ls_structure_factor_coef Fsqd
_refine_ls_weighting_details 'calc w = 1/[\s^2^(Fo^2^)+(0.0541P)^2^] where P=(Fo^2^+2Fc^2^)/3'
_refine_ls_weighting_scheme calc
_refine_ls_wR_factor_gt 0.0862
_refine_ls_wR_factor_ref 0.0919
_reflns_number_gt 2878
_reflns_number_total 4403
_reflns_threshold_expression I>2\s(I)
_cod_data_source_file fa3274.cif
_cod_data_source_block 3
_cod_original_sg_symbol_H-M 'P 21/c'
_cod_database_code 2018473
_cod_database_fobs_code 2018473

loop_
_symmetry_equiv_pos_as_xyz
'x, y, z'
'-x, y+1/2, -z+1/2'
'-x, -y, -z'
'x, -y-1/2, z-1/2'

loop_
_atom_site_type_symbol
_atom_site_label
_atom_site_fract_x
_atom_site_fract_y
_atom_site_fract_z
_atom_site_U_iso_or_equiv
_atom_site_adp_type
_atom_site_calc_flag
_atom_site_refinement_flags
_atom_site_occupancy
_atom_site_symmetry_multiplicity
_atom_site_disorder_assembly
_atom_site_disorder_group
Ni Ni1 0.20919(3) 0.02878(5) 0.33101(3) 0.03078(15) Uani d . 1 1 . .
N N1 0.27538(17) 0.1516(3) 0.23654(18) 0.0357(7) Uani d U 1 1 . .
N N2 0.15370(17) 0.2098(3) 0.36729(19) 0.0383(7) Uani d U 1 1 . .
H H2 0.1044 0.2108 0.3361 0.046 Uiso calc R 1 1 . .
N N3 0.13867(18) -0.0884(3) 0.4178(2) 0.0435(8) Uani d U 1 1 . .
H H3 0.0891 -0.0943 0.3876 0.052 Uiso calc R 1 1 . .
N N4 0.24678(19) -0.1568(3) 0.2797(2) 0.0416(7) Uani d U 1 1 . .
H H4 0.2959 -0.1731 0.3089 0.050 Uiso calc R 1 1 . .
N N5 0.31039(17) 0.0594(3) 0.42165(18) 0.0338(7) Uani d U 1 1 . .
N N6 0.42811(17) 0.1615(3) 0.4420(2) 0.0382(7) Uani d U 1 1 . .
C C1 0.2263(2) 0.2802(4) 0.2295(3) 0.0460(9) Uani d U 1 1 . .
H H1A 0.1791 0.2646 0.1873 0.055 Uiso calc R 1 1 . .
H H1B 0.2575 0.3535 0.2021 0.055 Uiso calc R 1 1 . .
C C2 0.2008(2) 0.3228(4) 0.3272(3) 0.0479(10) Uani d U 1 1 . .
H H2A 0.2478 0.3417 0.3691 0.057 Uiso calc R 1 1 . .
H H2B 0.1686 0.4060 0.3221 0.057 Uiso calc R 1 1 . .
C C3 0.1410(2) 0.2246(5) 0.4710(3) 0.0492(10) Uani d U 1 1 . .
H H3A 0.1155 0.3128 0.4822 0.059 Uiso calc R 1 1 . .
H H3B 0.1926 0.2241 0.5063 0.059 Uiso calc R 1 1 . .
C C4 0.0894(2) 0.1107(5) 0.5083(3) 0.0571(11) Uani d U 1 1 . .
H H4A 0.0407 0.1048 0.4673 0.068 Uiso calc R 1 1 . .
H H4B 0.0737 0.1360 0.5721 0.068 Uiso calc R 1 1 . .
C C5 0.1275(2) -0.0306(5) 0.5138(2) 0.0531(11) Uani d U 1 1 . .
H H5A 0.1793 -0.0243 0.5486 0.064 Uiso calc R 1 1 . .
H H5B 0.0938 -0.0921 0.5491 0.064 Uiso calc R 1 1 . .
C C6 0.1742(3) -0.2287(4) 0.4172(3) 0.0586(11) Uani d U 1 1 . .
H H6A 0.1367 -0.2953 0.4413 0.070 Uiso calc R 1 1 . .
H H6B 0.2231 -0.2313 0.4580 0.070 Uiso calc R 1 1 . .
C C7 0.1925(3) -0.2629(4) 0.3157(3) 0.0553(11) Uani d U 1 1 . .
H H7A 0.2177 -0.3529 0.3132 0.066 Uiso calc R 1 1 . .
H H7B 0.1431 -0.2655 0.2758 0.066 Uiso calc R 1 1 . .
C C8 0.2574(3) -0.1670(4) 0.1749(3) 0.0533(11) Uani d U 1 1 . .
H H8A 0.2056 -0.1567 0.1406 0.064 Uiso calc R 1 1 . .
H H8B 0.2783 -0.2575 0.1601 0.064 Uiso calc R 1 1 . .
C C9 0.3142(3) -0.0576(4) 0.1413(3) 0.0543(11) Uani d U 1 1 . .
H H9A 0.3627 -0.0599 0.1828 0.065 Uiso calc R 1 1 . .
H H9B 0.3293 -0.0811 0.0770 0.065 Uiso calc R 1 1 . .
C C10 0.2818(2) 0.0876(4) 0.1400(2) 0.0472(10) Uani d U 1 1 . .
H H10A 0.3163 0.1448 0.1026 0.057 Uiso calc R 1 1 . .
H H10B 0.2289 0.0871 0.1075 0.057 Uiso calc R 1 1 . .
C C11 0.3648(2) 0.1364(3) 0.3811(2) 0.0322(8) Uani d U 1 1 . .
C C12 0.4131(2) 0.0971(4) 0.5269(2) 0.0429(9) Uani d U 1 1 . .
H H12 0.4460 0.0969 0.5828 0.051 Uiso calc R 1 1 . .
C C13 0.3418(2) 0.0345(4) 0.5133(2) 0.0395(8) Uani d U 1 1 . .
H H13 0.3170 -0.0181 0.5591 0.047 Uiso calc R 1 1 . .
C C14 0.3570(2) 0.1843(4) 0.2795(2) 0.0414(9) Uani d U 1 1 . .
H H14A 0.3974 0.1395 0.2425 0.050 Uiso calc R 1 1 . .
H H14B 0.3660 0.2831 0.2770 0.050 Uiso calc R 1 1 . .
C C15 0.4992(2) 0.2440(4) 0.4227(3) 0.0568(11) Uani d U 1 1 . .
H H15A 0.4949 0.2774 0.3578 0.085 Uiso calc R 1 1 . .
H H15B 0.5465 0.1878 0.4313 0.085 Uiso calc R 1 1 . .
H H15C 0.5029 0.3207 0.4662 0.085 Uiso calc R 1 1 . .
Cl Cl1 0.02402(6) -0.00001(14) 0.19185(8) 0.0648(4) Uani d DU 1 1 . .
O O11 0.10745(16) 0.0196(3) 0.20729(19) 0.0646(8) Uani d DU 1 1 A .
O O21A -0.0130(9) 0.025(2) 0.2790(8) 0.123(6) Uani d PDU 0.424(19) 1 A 1
O O31A 0.0175(9) -0.1461(8) 0.1727(17) 0.160(8) Uani d PDU 0.424(19) 1 A 1
O O41A -0.0122(7) 0.0682(15) 0.1174(7) 0.100(5) Uani d PDU 0.424(19) 1 A 1
O O21B -0.0110(7) -0.0303(18) 0.2777(6) 0.132(5) Uani d PDU 0.576(19) 1 A 2
O O31B 0.0103(8) -0.1058(15) 0.1253(9) 0.184(6) Uani d PDU 0.576(19) 1 A 2
O O41B -0.0041(8) 0.1245(14) 0.1523(12) 0.196(7) Uani d PDU 0.576(19) 1 A 2
Cl Cl2 0.41534(7) -0.39828(13) 0.33151(8) 0.0647(3) Uani d DU 1 1 . .
O O12A 0.4166(9) -0.2528(7) 0.3156(13) 0.075(4) Uani d PDU 0.42(2) 1 B 1
O O22A 0.4934(5) -0.4324(16) 0.3697(12) 0.080(4) Uani d PDU 0.42(2) 1 B 1
O O32A 0.3589(9) -0.431(2) 0.3973(12) 0.109(6) Uani d PDU 0.42(2) 1 B 1
O O42A 0.3998(13) -0.4624(18) 0.2428(8) 0.124(6) Uani d PDU 0.42(2) 1 B 1
O O12B 0.4116(9) -0.2570(7) 0.3512(12) 0.129(6) Uani d PDU 0.58(2) 1 B 2
O O22B 0.4939(5) -0.4459(15) 0.3255(15) 0.146(6) Uani d PDU 0.58(2) 1 B 2
O O32B 0.3782(8) -0.4745(15) 0.4034(7) 0.088(3) Uani d PDU 0.58(2) 1 B 2
O O42B 0.3698(9) -0.4246(13) 0.2439(7) 0.103(4) Uani d PDU 0.58(2) 1 B 2

loop_
_atom_site_aniso_label
_atom_site_aniso_U_11
_atom_site_aniso_U_22
_atom_site_aniso_U_33
_atom_site_aniso_U_12
_atom_site_aniso_U_13
_atom_site_aniso_U_23
Ni1 0.0289(2) 0.0335(2) 0.0298(2) -0.0039(2) 0.00002(17) 0.0017(2)
N1 0.0335(16) 0.0425(18) 0.0309(14) -0.0046(14) 0.0002(12) 0.0048(13)
N2 0.0283(16) 0.0444(19) 0.0419(16) -0.0020(14) -0.0019(13) -0.0029(14)
N3 0.0300(17) 0.057(2) 0.0431(17) -0.0100(15) -0.0010(14) 0.0098(15)
N4 0.0372(18) 0.0371(17) 0.0501(18) -0.0008(14) -0.0030(14) -0.0029(14)
N5 0.0305(15) 0.0386(18) 0.0319(14) -0.0002(13) -0.0023(12) 0.0022(12)
N6 0.0278(16) 0.0396(18) 0.0466(17) -0.0022(14) -0.0038(13) -0.0006(14)
C1 0.044(2) 0.042(2) 0.051(2) -0.0042(19) -0.0031(18) 0.0156(18)
C2 0.042(2) 0.033(2) 0.068(2) -0.0001(19) -0.001(2) 0.0008(19)
C3 0.037(2) 0.068(3) 0.043(2) 0.001(2) 0.0010(18) -0.0172(19)
C4 0.039(2) 0.093(3) 0.039(2) -0.007(2) 0.0082(18) -0.007(2)
C5 0.036(2) 0.088(3) 0.0357(19) -0.016(2) 0.0039(17) 0.011(2)
C6 0.055(3) 0.049(3) 0.071(3) -0.016(2) -0.004(2) 0.023(2)
C7 0.054(3) 0.031(2) 0.079(3) -0.011(2) -0.004(2) 0.001(2)
C8 0.060(3) 0.049(2) 0.051(2) 0.004(2) -0.002(2) -0.0185(19)
C9 0.053(3) 0.072(3) 0.038(2) 0.010(2) 0.0096(19) -0.0109(19)
C10 0.048(2) 0.065(3) 0.0290(18) -0.006(2) 0.0048(17) 0.0076(17)
C11 0.0279(18) 0.0300(19) 0.0382(18) -0.0002(15) -0.0015(15) -0.0001(15)
C12 0.041(2) 0.049(2) 0.0372(19) 0.0088(19) -0.0093(17) -0.0004(17)
C13 0.040(2) 0.043(2) 0.0356(18) 0.0037(19) 0.0000(16) 0.0046(17)
C14 0.032(2) 0.052(2) 0.0405(19) -0.0064(18) 0.0028(16) 0.0053(17)
C15 0.034(2) 0.058(3) 0.076(3) -0.011(2) -0.013(2) 0.008(2)
Cl1 0.0363(6) 0.1004(11) 0.0564(6) -0.0072(6) -0.0104(5) 0.0126(6)
O11 0.0389(16) 0.100(2) 0.0541(17) -0.0138(16) -0.0096(13) -0.0043(16)
O21A 0.056(8) 0.250(17) 0.064(7) 0.019(9) 0.018(7) 0.017(8)
O31A 0.135(11) 0.088(7) 0.248(19) -0.042(7) -0.078(13) -0.021(9)
O41A 0.065(6) 0.188(12) 0.045(5) 0.031(8) -0.026(5) -0.003(6)
O21B 0.051(6) 0.267(14) 0.078(6) -0.024(7) 0.006(5) 0.070(7)
O31B 0.199(12) 0.260(12) 0.090(7) -0.146(10) -0.027(7) -0.052(8)
O41B 0.165(11) 0.271(11) 0.159(11) 0.157(11) 0.071(8) 0.120(9)
Cl2 0.0615(8) 0.0640(8) 0.0688(7) 0.0135(6) 0.0057(6) 0.0070(6)
O12A 0.074(7) 0.063(6) 0.085(9) 0.001(5) -0.029(7) -0.001(4)
O22A 0.058(6) 0.077(7) 0.108(9) 0.015(5) 0.031(5) 0.025(6)
O32A 0.047(7) 0.202(16) 0.081(7) 0.014(8) 0.022(6) 0.038(9)
O42A 0.263(19) 0.052(8) 0.058(6) 0.007(11) 0.012(8) -0.012(5)
O12B 0.156(11) 0.072(5) 0.145(12) 0.046(6) -0.111(9) -0.033(5)
O22B 0.064(5) 0.135(9) 0.245(15) 0.047(6) 0.079(6) 0.110(10)
O32B 0.050(5) 0.141(8) 0.073(5) 0.010(5) 0.013(4) 0.006(5)
O42B 0.167(9) 0.069(7) 0.070(5) 0.033(6) -0.018(5) -0.021(4)

loop_
_atom_type_symbol
_atom_type_description
_atom_type_scat_dispersion_real
_atom_type_scat_dispersion_imag
_atom_type_scat_source
C C 0.0033 0.0016 'International Tables Vol C Tables 4.2.6.8 and 6.1.1.4'
H H 0.0000 0.0000 'International Tables Vol C Tables 4.2.6.8 and 6.1.1.4'
N N 0.0061 0.0033 'International Tables Vol C Tables 4.2.6.8 and 6.1.1.4'
O O 0.0106 0.0060 'International Tables Vol C Tables 4.2.6.8 and 6.1.1.4'
Cl Cl 0.1484 0.1585 'International Tables Vol C Tables 4.2.6.8 and 6.1.1.4'
Zn Zn 0.2839 1.4301 'International Tables Vol C Tables 4.2.6.8 and 6.1.1.4'

loop_
_geom_angle_atom_site_label_1
_geom_angle_atom_site_label_2
_geom_angle_atom_site_label_3
_geom_angle
N1 Ni1 N2 85.85(11)
N1 Ni1 N3 176.57(12)
N1 Ni1 N4 95.69(12)
N1 Ni1 N5 82.30(11)
N1 Ni1 O11 86.83(10)
N2 Ni1 N3 92.83(12)
N2 Ni1 N4 169.98(12)
N2 Ni1 N5 95.16(11)
N2 Ni1 O11 84.06(11)
N3 Ni1 N4 85.07(13)
N3 Ni1 N5 100.98(11)
N3 Ni1 O11 89.89(11)
N4 Ni1 N5 94.86(11)
N4 Ni1 O11 86.15(12)
N5 Ni1 O11 169.13(10)
C10 N1 C1 110.6(3)
C10 N1 C14 110.2(3)
C1 N1 C14 109.6(3)
C10 N1 Ni1 112.9(2)
C1 N1 Ni1 102.1(2)
C14 N1 Ni1 111.21(19)
C2 N2 C3 113.8(3)
C2 N2 Ni1 106.6(2)
C3 N2 Ni1 114.3(2)
C2 N2 H2 107.3
C3 N2 H2 107.3
Ni1 N2 H2 107.3
C5 N3 C6 115.0(3)
C5 N3 Ni1 115.1(2)
C6 N3 Ni1 105.2(2)
C5 N3 H3 107.0
C6 N3 H3 107.0
Ni1 N3 H3 107.0
C7 N4 C8 113.1(3)
C7 N4 Ni1 106.9(2)
C8 N4 Ni1 117.1(2)
C7 N4 H4 106.3
C8 N4 H4 106.3
Ni1 N4 H4 106.3
C11 N5 C13 104.9(3)
C11 N5 Ni1 112.0(2)
C13 N5 Ni1 143.0(2)
C11 N6 C12 107.0(3)
C11 N6 C15 126.8(3)
C12 N6 C15 126.2(3)
N1 C1 C2 110.4(3)
N1 C1 H1A 109.6
C2 C1 H1A 109.6
N1 C1 H1B 109.6
C2 C1 H1B 109.6
H1A C1 H1B 108.1
N2 C2 C1 108.6(3)
N2 C2 H2A 110.0
C1 C2 H2A 110.0
N2 C2 H2B 110.0
C1 C2 H2B 110.0
H2A C2 H2B 108.4
N2 C3 C4 112.2(3)
N2 C3 H3A 109.2
C4 C3 H3A 109.2
N2 C3 H3B 109.2
C4 C3 H3B 109.2
H3A C3 H3B 107.9
C3 C4 C5 115.8(3)
C3 C4 H4A 108.3
C5 C4 H4A 108.3
C3 C4 H4B 108.3
C5 C4 H4B 108.3
H4A C4 H4B 107.4
N3 C5 C4 111.8(3)
N3 C5 H5A 109.3
C4 C5 H5A 109.3
N3 C5 H5B 109.3
C4 C5 H5B 109.3
H5A C5 H5B 107.9
N3 C6 C7 108.0(3)
N3 C6 H6A 110.1
C7 C6 H6A 110.1
N3 C6 H6B 110.1
C7 C6 H6B 110.1
H6A C6 H6B 108.4
N4 C7 C6 108.9(3)
N4 C7 H7A 109.9
C6 C7 H7A 109.9
N4 C7 H7B 109.9
C6 C7 H7B 109.9
H7A C7 H7B 108.3
N4 C8 C9 111.4(3)
N4 C8 H8A 109.4
C9 C8 H8A 109.4
N4 C8 H8B 109.4
C9 C8 H8B 109.4
H8A C8 H8B 108.0
C10 C9 C8 115.4(3)
C10 C9 H9A 108.4
C8 C9 H9A 108.4
C10 C9 H9B 108.4
C8 C9 H9B 108.4
H9A C9 H9B 107.5
N1 C10 C9 114.8(3)
N1 C10 H10A 108.6
C9 C10 H10A 108.6
N1 C10 H10B 108.6
C9 C10 H10B 108.6
H10A C10 H10B 107.5
N5 C11 N6 111.4(3)
N5 C11 C14 123.6(3)
N6 C11 C14 125.0(3)
C13 C12 N6 106.4(3)
C13 C12 H12 126.8
N6 C12 H12 126.8
C12 C13 N5 110.2(3)
C12 C13 H13 124.9
N5 C13 H13 124.9
C11 C14 N1 110.4(3)
C11 C14 H14A 109.6
N1 C14 H14A 109.6
C11 C14 H14B 109.6
N1 C14 H14B 109.6
H14A C14 H14B 108.1
N6 C15 H15A 109.5
N6 C15 H15B 109.5
H15A C15 H15B 109.5
N6 C15 H15C 109.5
H15A C15 H15C 109.5
H15B C15 H15C 109.5
O21B Cl1 O31B 110.9(7)
O21B Cl1 O41B 112.1(7)
O31B Cl1 O41B 109.4(6)
O41A Cl1 O21A 112.5(7)
O41A Cl1 O11 116.8(6)
O21B Cl1 O11 110.5(5)
O31B Cl1 O11 109.2(6)
O41B Cl1 O11 104.6(6)
O21A Cl1 O11 108.4(7)
O41A Cl1 O31A 108.2(7)
O21A Cl1 O31A 107.1(8)
O11 Cl1 O31A 103.0(6)
Cl1 O11 Ni1 141.68(18)
O32A Cl2 O42A 112.5(8)
O22B Cl2 O12B 112.8(8)
O22B Cl2 O32B 108.4(6)
O42A Cl2 O32B 109.1(11)
O12B Cl2 O32B 110.4(6)
O32A Cl2 O22A 109.8(7)
O42A Cl2 O22A 110.7(7)
O22B Cl2 O42B 110.5(7)
O12B Cl2 O42B 108.4(6)
O32B Cl2 O42B 106.3(6)
O32A Cl2 O12A 110.2(8)
O42A Cl2 O12A 107.8(7)
O22A Cl2 O12A 105.5(7)

loop_
_geom_bond_atom_site_label_1
_geom_bond_atom_site_label_2
_geom_bond_distance
Ni1 N1 2.124(3)
Ni1 N2 2.059(3)
Ni1 N3 2.068(3)
Ni1 N4 2.046(3)
Ni1 N5 2.077(3)
Ni1 O11 2.359(3)
N1 C10 1.490(4)
N1 C1 1.492(5)
N1 C14 1.493(4)
N2 C2 1.474(5)
N2 C3 1.478(4)
N2 H2 0.9100
N3 C5 1.470(5)
N3 C6 1.484(5)
N3 H3 0.9100
N4 C7 1.474(5)
N4 C8 1.484(4)
N4 H4 0.9100
N5 C11 1.323(4)
N5 C13 1.377(4)
N6 C11 1.343(4)
N6 C12 1.371(4)
N6 C15 1.466(5)
C1 C2 1.504(5)
C1 H1A 0.9700
C1 H1B 0.9700
C2 H2A 0.9700
C2 H2B 0.9700
C3 C4 1.508(6)
C3 H3A 0.9700
C3 H3B 0.9700
C4 C5 1.511(6)
C4 H4A 0.9700
C4 H4B 0.9700
C5 H5A 0.9700
C5 H5B 0.9700
C6 C7 1.499(5)
C6 H6A 0.9700
C6 H6B 0.9700
C7 H7A 0.9700
C7 H7B 0.9700
C8 C9 1.512(6)
C8 H8A 0.9700
C8 H8B 0.9700
C9 C10 1.508(6)
C9 H9A 0.9700
C9 H9B 0.9700
C10 H10A 0.9700
C10 H10B 0.9700
C11 C14 1.490(5)
C12 C13 1.340(5)
C12 H12 0.9300
C13 H13 0.9300
C14 H14A 0.9700
C14 H14B 0.9700
C15 H15A 0.9600
C15 H15B 0.9600
C15 H15C 0.9600
Cl1 O41A 1.348(7)
Cl1 O21B 1.389(6)
Cl1 O31B 1.394(7)
Cl1 O41B 1.398(7)
Cl1 O21A 1.409(7)
Cl1 O11 1.409(3)
Cl1 O31A 1.445(7)
Cl2 O32A 1.383(7)
Cl2 O22B 1.395(6)
Cl2 O42A 1.396(7)
Cl2 O12B 1.399(6)
Cl2 O32B 1.413(6)
Cl2 O22A 1.420(7)
Cl2 O42B 1.428(6)
Cl2 O12A 1.428(7)

loop_
_geom_hbond_atom_site_label_D
_geom_hbond_atom_site_label_H
_geom_hbond_atom_site_label_A
_geom_hbond_distance_DH
_geom_hbond_distance_HA
_geom_hbond_distance_DA
_geom_hbond_angle_DHA
N3 H3 O21B 0.91 2.29 3.140(13) 154.9
N4 H4 O12B 0.91 2.15 3.035(14) 164.6
N4 H4 O12A 0.91 2.15 2.997(15) 154.1
